data_2109069
loop_
_publ_author_name
'Ragusa, Arianna C.'
'Peloquin, Andrew J.'
'Shahani, Marjan M.'
'Dowling, Keri N.'
'Golen, James A.'
'McMillen, Colin D.'
'Rabinovich, Daniel'
'Pennington, William T.'

_publ_section_title
;
 Heterocyclic 1,3-diazepine-based thiones and selones as versatile
 halogen-bond acceptors
;
_journal_issue 5
_journal_name_full 'Acta Crystallographica Section B'
_journal_page_first
;
;
_journal_paper_doi 10.1107/S2052520622008150
_journal_volume 78
_journal_year 2022
_chemical_formula_moiety 'C2 I4, 2(C23 H30 N2 Se)'
_chemical_formula_sum 'C48 H60 I4 N4 Se2'
_chemical_formula_weight 1358.52
_space_group_crystal_system triclinic
_space_group_IT_number 2
_space_group_name_Hall '-P 1'
_space_group_name_H-M_alt 'P -1'
_atom_sites_solution_hydrogens geom
_atom_sites_solution_primary dual
_atom_sites_solution_secondary difmap
_audit_creation_date 2021-11-01
_audit_creation_method
;
Olex2 1.5
(compiled 2021.10.07 svn.r9718050b for OlexSys, GUI svn.r6410)
;
_cell_angle_alpha 67.540(2)
_cell_angle_beta 82.671(2)
_cell_angle_gamma 71.632(2)
_cell_formula_units_Z 1
_cell_length_a 7.9777(5)
_cell_length_b 11.7334(7)
_cell_length_c 15.0059(9)
_cell_measurement_reflns_used 9801
_cell_measurement_temperature 100.0
_cell_measurement_theta_max 30.06
_cell_measurement_theta_min 2.83
_cell_volume 1231.91(13)
_computing_cell_refinement 'SAINT V8.38A (Bruker AXS Inc., 2017)'
_computing_data_collection 'APEX3 v2017.3-0 (Bruker AXS Inc., 2017)'
_computing_data_reduction 'SAINT V8.38A (Bruker AXS Inc., 2017)'
_computing_molecular_graphics 'Mercury (Macrae <i>et al.</i>, 2008)'
_computing_publication_material 'Olex2 1.5 (Dolomanov <i>et al.</i>, 2009)'
_computing_structure_refinement 'SHELXL 2018/3 (Sheldrick, 2015<i>b</i>)'
_computing_structure_solution 'SHELXT 2018/2 (Sheldrick, 2015<i>a</i>)'
_diffrn_ambient_temperature 100.00
_diffrn_measured_fraction_theta_full 0.997
_diffrn_measured_fraction_theta_max 0.998
_diffrn_measurement_device_type 'Bruker D8 Venture Photon 2'
_diffrn_measurement_method '\f and \w scans'
_diffrn_radiation_type MoK\a
_diffrn_radiation_wavelength 0.71073
_diffrn_reflns_av_R_equivalents 0.0371
_diffrn_reflns_av_unetI/netI 0.0209
_diffrn_reflns_Laue_measured_fraction_full 0.997
_diffrn_reflns_Laue_measured_fraction_max 0.998
_diffrn_reflns_limit_h_max 10
_diffrn_reflns_limit_h_min -10
_diffrn_reflns_limit_k_max 15
_diffrn_reflns_limit_k_min -15
_diffrn_reflns_limit_l_max 20
_diffrn_reflns_limit_l_min -20
_diffrn_reflns_number 41652
_diffrn_reflns_point_group_measured_fraction_full 0.997
_diffrn_reflns_point_group_measured_fraction_max 0.998
_diffrn_reflns_theta_full 25.242
_diffrn_reflns_theta_max 28.499
_diffrn_reflns_theta_min 2.832
_diffrn_source 'Incoatec I\mS'
_diffrn_source_current 1.0
_diffrn_source_power 0.05
_diffrn_source_voltage 50.0
_diffrn_standards_number 0
_exptl_absorpt_coefficient_mu 4.043
_exptl_absorpt_correction_T_max 0.7460
_exptl_absorpt_correction_T_min 0.6358
_exptl_absorpt_correction_type multi-scan
_exptl_absorpt_process_details 'SADABS v2016/2 (Bruker AXS Inc., 2017)'
_exptl_crystal_colour yellow
_exptl_crystal_colour_primary yellow
_exptl_crystal_density_diffrn 1.831
_exptl_crystal_density_meas ?
_exptl_crystal_density_method 'not measured'
_exptl_crystal_description block
_exptl_crystal_F_000 656
_exptl_crystal_size_max 0.141
_exptl_crystal_size_mid 0.092
_exptl_crystal_size_min 0.084
_exptl_transmission_factor_max 'not measured'
_exptl_transmission_factor_min 'not measured'
_refine_diff_density_max 3.777
_refine_diff_density_min -3.876
_refine_diff_density_rms 0.122
_refine_ls_extinction_method none
_refine_ls_goodness_of_fit_ref 1.075
_refine_ls_hydrogen_treatment constr
_refine_ls_matrix_type full
_refine_ls_number_parameters 384
_refine_ls_number_reflns 6224
_refine_ls_number_restraints 36
_refine_ls_restrained_S_all 1.081
_refine_ls_R_factor_all 0.0341
_refine_ls_R_factor_gt 0.0296
_refine_ls_shift/su_max 0.002
_refine_ls_shift/su_mean 0.000
_refine_ls_structure_factor_coef Fsqd
_refine_ls_weighting_details 'w=1/[\s^2^(Fo^2^)+5.9779P] where P=(Fo^2^+2Fc^2^)/3'
_refine_ls_weighting_scheme calc
_refine_ls_wR_factor_gt 0.0612
_refine_ls_wR_factor_ref 0.0650
_reflns_Friedel_coverage 0.000
_reflns_number_gt 5668
_reflns_number_total 6224
_reflns_threshold_expression 'I > 2\s(I)'
_cod_data_source_file rm5061sup1.cif
_cod_data_source_block 2SDiazMesSe_TIE
_cod_depositor_comments
;
The following automatic conversions were performed:

data item '_exptl_crystal_density_meas' value 'not measured' was
changed to '?' -- the value is perceived as not measured.

Automatic conversion script
Id: cif_fix_values 7556 2019-12-06 15:28:31Z antanas 
;
_cod_database_code 2109069
_shelx_shelxl_version_number 2018/3
_shelx_space_group_comment
;
The symmetry employed for this shelxl refinement is uniquely defined
by the following loop, which should always be used as a source of
symmetry information in preference to the above space-group names.
They are only intended as comments.
;
_shelx_estimated_absorpt_t_max 0.728
_shelx_estimated_absorpt_t_min 0.599
_olex2_refinement_description
;
1. Fixed Uiso
 At 1.2 times of:
  All C(H) groups, All C(H,H) groups
 At 1.5 times of:
  All C(H,H,H) groups
2. Uiso/Uaniso restraints and constraints
N2B \\sim C15B \\sim C16B \\sim C17B: within 2A with sigma of 0.005 and sigma
for terminal atoms of 0.01 within 2A
C18A \\sim C18B: within 2A with sigma of 0.01 and sigma for terminal atoms of
0.02 within 2A
C22A \\sim C22B: within 2A with sigma of 0.01 and sigma for terminal atoms of
0.02 within 2A
Uanis(C13) \\sim Ueq: with sigma of 0.005 and sigma for terminal atoms of 0.01
3. Others
 Sof(N2B)=Sof(C2B)=Sof(H2BA)=Sof(H2BB)=Sof(C3B)=Sof(H3BA)=Sof(H3BB)=Sof(C4B)=
 Sof(H4BA)=Sof(H4BB)=Sof(C5B)=Sof(H5BA)=Sof(H5BB)=Sof(C15B)=Sof(C20B)=Sof(C19B)=
 Sof(H19B)=Sof(C18B)=Sof(C17B)=Sof(H17B)=Sof(C16B)=Sof(C21B)=Sof(H21D)=
 Sof(H21E)=Sof(H21F)=Sof(C22B)=Sof(H22D)=Sof(H22E)=Sof(H22F)=Sof(C23B)=
 Sof(H23D)=Sof(H23E)=Sof(H23F)=1-FVAR(1)
 Sof(N2A)=Sof(C2A)=Sof(H2AA)=Sof(H2AB)=Sof(C3A)=Sof(H3AA)=Sof(H3AB)=Sof(C4A)=
 Sof(H4AA)=Sof(H4AB)=Sof(C5A)=Sof(H5AA)=Sof(H5AB)=Sof(C15A)=Sof(C20A)=Sof(C19A)=
 Sof(H19A)=Sof(C18A)=Sof(C17A)=Sof(H17A)=Sof(C16A)=Sof(C21A)=Sof(H21A)=
 Sof(H21B)=Sof(H21C)=Sof(C22A)=Sof(H22A)=Sof(H22B)=Sof(H22C)=Sof(C23A)=
 Sof(H23A)=Sof(H23B)=Sof(H23C)=FVAR(1)
 Sof(C24B)=1-FVAR(2)
 Sof(C24A)=FVAR(2)
4.a Secondary CH2 refined with riding coordinates:
 C2A(H2AA,H2AB), C3A(H3AA,H3AB), C4A(H4AA,H4AB), C5A(H5AA,H5AB), C2B(H2BA,
 H2BB), C3B(H3BA,H3BB), C4B(H4BA,H4BB), C5B(H5BA,H5BB)
4.b Aromatic/amide H refined with riding coordinates:
 C8(H8), C10(H10), C19A(H19A), C17A(H17A), C19B(H19B), C17B(H17B)
4.c Fitted hexagon refined as free rotating group:
 C15A(C20A,C19A,C18A,C17A,C16A), C15B(C20B,C19B,C18B,C17B,C16B)
4.d Idealised Me refined as rotating group:
 C12(H12A,H12B,H12C), C13(H13A,H13B,H13C), C14(H14A,H14B,H14C), C21A(H21A,H21B,
 H21C), C22A(H22A,H22B,H22C), C23A(H23A,H23B,H23C), C21B(H21D,H21E,H21F),
 C22B(H22D,H22E,H22F), C23B(H23D,H23E,H23F)
;
_olex2_submission_special_instructions 'No special instructions were received'

loop_
_space_group_symop_operation_xyz
'x, y, z'
'-x, -y, -z'

loop_
_atom_site_label
_atom_site_type_symbol
_atom_site_fract_x
_atom_site_fract_y
_atom_site_fract_z
_atom_site_U_iso_or_equiv
_atom_site_adp_type
_atom_site_occupancy
_atom_site_site_symmetry_order
_atom_site_calc_flag
_atom_site_refinement_flags_posn
_atom_site_refinement_flags_adp
_atom_site_refinement_flags_occupancy
_atom_site_disorder_assembly
_atom_site_disorder_group
I2 I 0.52402(3) 1.04771(2) 0.14671(2) 0.02150(6) Uani 1 1 d . . . . .
I1 I 0.44982(3) 0.78503(2) 0.11284(2) 0.02499(6) Uani 1 1 d . . . . .
C24A C 0.4951(5) 0.9695(4) 0.0469(4) 0.0152(16) Uani 0.739(18) 1 d . . P A 3
C24B C 0.5127(16) 1.0483(12) 0.0075(10) 0.016(5) Uani 0.261(18) 1 d . . P A 4
Se1 Se 0.46079(4) 0.49900(3) 0.25928(3) 0.02637(9) Uani 1 1 d . . . . .
N1 N 0.2982(4) 0.3119(3) 0.36953(19) 0.0189(5) Uani 1 1 d . . . . .
C1 C 0.2882(4) 0.4163(3) 0.2874(2) 0.0190(6) Uani 1 1 d . . . . .
C6 C 0.4411(4) 0.2682(3) 0.4360(2) 0.0178(6) Uani 1 1 d . . . . .
C7 C 0.5904(5) 0.1696(3) 0.4302(2) 0.0214(6) Uani 1 1 d . . . . .
C8 C 0.7234(5) 0.1261(4) 0.4976(3) 0.0350(9) Uani 1 1 d . . . . .
H8 H 0.827293 0.060057 0.494484 0.042 Uiso 1 1 calc R U . . .
C9 C 0.7081(6) 0.1765(5) 0.5690(3) 0.0437(12) Uani 1 1 d . . . . .
C10 C 0.5575(5) 0.2728(4) 0.5731(3) 0.0345(9) Uani 1 1 d . . . . .
H10 H 0.546396 0.307171 0.622304 0.041 Uiso 1 1 calc R U . . .
C11 C 0.4219(5) 0.3209(3) 0.5074(2) 0.0229(7) Uani 1 1 d . . . . .
C12 C 0.6113(6) 0.1143(4) 0.3527(3) 0.0323(8) Uani 1 1 d . . . . .
H12A H 0.530546 0.061625 0.365765 0.048 Uiso 1 1 calc R U . . .
H12B H 0.733223 0.060545 0.351902 0.048 Uiso 1 1 calc R U . . .
H12C H 0.583573 0.184540 0.289964 0.048 Uiso 1 1 calc R U . . .
C13 C 0.8552(7) 0.1307(8) 0.6399(4) 0.080(2) Uani 1 1 d . U . . .
H13A H 0.926423 0.043102 0.646001 0.121 Uiso 1 1 calc R U . . .
H13B H 0.804547 0.130663 0.702968 0.121 Uiso 1 1 calc R U . . .
H13C H 0.930073 0.188512 0.616867 0.121 Uiso 1 1 calc R U . . .
C14 C 0.2616(6) 0.4282(4) 0.5116(3) 0.0361(9) Uani 1 1 d . . . . .
H14A H 0.245129 0.499195 0.448879 0.054 Uiso 1 1 calc R U . . .
H14B H 0.277470 0.458877 0.561310 0.054 Uiso 1 1 calc R U . . .
H14C H 0.157439 0.396628 0.527304 0.054 Uiso 1 1 calc R U . . .
N2A N 0.1868(8) 0.4422(6) 0.2128(4) 0.0152(11) Uani 0.500(6) 1 d . . P B 1
C2A C 0.1969(15) 0.2120(11) 0.3982(8) 0.023(2) Uani 0.500(6) 1 d . . P B 1
H2AA H 0.208196 0.157085 0.467544 0.027 Uiso 0.500(6) 1 calc R U P B 1
H2AB H 0.229021 0.157815 0.358213 0.027 Uiso 0.500(6) 1 calc R U P B 1
C3A C -0.0290(10) 0.3373(8) 0.3669(5) 0.0291(17) Uani 0.500(6) 1 d . . P B 1
H3AA H -0.121922 0.308703 0.412453 0.035 Uiso 0.500(6) 1 calc R U P B 1
H3AB H -0.027231 0.421950 0.365446 0.035 Uiso 0.500(6) 1 calc R U P B 1
C4A C -0.053(4) 0.341(3) 0.267(2) 0.026(5) Uani 0.500(6) 1 d . . P B 1
H4AA H -0.087173 0.264299 0.273189 0.031 Uiso 0.500(6) 1 calc R U P B 1
H4AB H -0.149709 0.418682 0.234176 0.031 Uiso 0.500(6) 1 calc R U P B 1
C5A C 0.1139(9) 0.3435(6) 0.2089(5) 0.0190(14) Uani 0.500(6) 1 d . . P B 1
H5AA H 0.202288 0.257880 0.233738 0.023 Uiso 0.500(6) 1 calc R U P B 1
H5AB H 0.089291 0.361647 0.140994 0.023 Uiso 0.500(6) 1 calc R U P B 1
C15A C 0.1534(8) 0.5616(6) 0.1300(4) 0.0140(15) Uani 0.500(6) 1 d G . P B 1
C20A C 0.2367(8) 0.5615(5) 0.0428(4) 0.0163(14) Uani 0.500(6) 1 d G . P B 1
C19A C 0.1919(8) 0.6715(6) -0.0399(4) 0.0182(16) Uani 0.500(6) 1 d G . P B 1
H19A H 0.248786 0.671504 -0.099531 0.022 Uiso 0.500(6) 1 calc R U P B 1
C18A C 0.0639(11) 0.7816(5) -0.0354(6) 0.019(2) Uani 0.500(6) 1 d G U P B 1
C17A C -0.0193(12) 0.7816(6) 0.0518(7) 0.0164(19) Uani 0.500(6) 1 d G . P B 1
H17A H -0.106747 0.856795 0.054885 0.020 Uiso 0.500(6) 1 calc R U P B 1
C16A C 0.0255(10) 0.6716(8) 0.1345(5) 0.0188(19) Uani 0.500(6) 1 d G . P B 1
C21A C -0.0627(10) 0.6761(9) 0.2302(6) 0.0246(16) Uani 0.500(6) 1 d . . P B 1
H21A H -0.147530 0.625878 0.248861 0.037 Uiso 0.500(6) 1 calc R U P B 1
H21B H -0.124464 0.765683 0.223014 0.037 Uiso 0.500(6) 1 calc R U P B 1
H21C H 0.027488 0.639497 0.280168 0.037 Uiso 0.500(6) 1 calc R U P B 1
C22A C 0.008(5) 0.898(4) -0.125(3) 0.026(6) Uani 0.500(6) 1 d . U P B 1
H22A H -0.115660 0.912770 -0.139171 0.039 Uiso 0.500(6) 1 calc R U P B 1
H22B H 0.082863 0.884893 -0.179458 0.039 Uiso 0.500(6) 1 calc R U P B 1
H22C H 0.018955 0.973824 -0.115858 0.039 Uiso 0.500(6) 1 calc R U P B 1
C23A C 0.3771(10) 0.4420(6) 0.0359(5) 0.0248(16) Uani 0.500(6) 1 d . . P B 1
H23A H 0.455496 0.403102 0.091619 0.037 Uiso 0.500(6) 1 calc R U P B 1
H23B H 0.446276 0.466403 -0.023551 0.037 Uiso 0.500(6) 1 calc R U P B 1
H23C H 0.319987 0.379686 0.035148 0.037 Uiso 0.500(6) 1 calc R U P B 1
N2B N 0.1246(8) 0.4698(6) 0.2431(5) 0.0160(11) Uani 0.500(6) 1 d . U P B 2
C2B C 0.1515(17) 0.2524(12) 0.4093(10) 0.031(3) Uani 0.500(6) 1 d . . P B 2
H2BA H 0.043504 0.315495 0.421041 0.037 Uiso 0.500(6) 1 calc R U P B 2
H2BB H 0.186152 0.176997 0.469784 0.037 Uiso 0.500(6) 1 calc R U P B 2
C3B C 0.1210(9) 0.2056(6) 0.3134(5) 0.0241(15) Uani 0.500(6) 1 d . . P B 2
H3BA H 0.217912 0.210713 0.265060 0.029 Uiso 0.500(6) 1 calc R U P B 2
H3BB H 0.103629 0.118906 0.336998 0.029 Uiso 0.500(6) 1 calc R U P B 2
C4B C -0.047(4) 0.313(2) 0.277(2) 0.023(4) Uani 0.500(6) 1 d . . P B 2
H4BA H -0.149038 0.286611 0.315026 0.027 Uiso 0.500(6) 1 calc R U P B 2
H4BB H -0.064961 0.328216 0.208772 0.027 Uiso 0.500(6) 1 calc R U P B 2
C5B C -0.0392(8) 0.4358(6) 0.2857(5) 0.0219(15) Uani 0.500(6) 1 d . . P B 2
H5BA H -0.142592 0.507542 0.252882 0.026 Uiso 0.500(6) 1 calc R U P B 2
H5BB H -0.046321 0.425082 0.354662 0.026 Uiso 0.500(6) 1 calc R U P B 2
C15B C 0.1046(8) 0.5749(6) 0.1520(4) 0.0153(15) Uani 0.500(6) 1 d G U P B 2
C20B C 0.1629(8) 0.5533(4) 0.0669(4) 0.0185(15) Uani 0.500(6) 1 d G . P B 2
C19B C 0.1305(8) 0.6555(6) -0.0211(4) 0.0206(17) Uani 0.500(6) 1 d G . P B 2
H19B H 0.170351 0.640787 -0.079260 0.025 Uiso 0.500(6) 1 calc R U P B 2
C18B C 0.0396(11) 0.7793(5) -0.0241(5) 0.020(2) Uani 0.500(6) 1 d G U P B 2
C17B C -0.0187(13) 0.8009(5) 0.0610(7) 0.0169(19) Uani 0.500(6) 1 d G U P B 2
H17B H -0.080802 0.885492 0.058983 0.020 Uiso 0.500(6) 1 calc R U P B 2
C16B C 0.0138(11) 0.6987(7) 0.1491(5) 0.0147(16) Uani 0.500(6) 1 d G U P B 2
C21B C -0.0453(11) 0.7264(8) 0.2400(6) 0.0246(16) Uani 0.500(6) 1 d . . P B 2
H21D H -0.156545 0.705581 0.262892 0.037 Uiso 0.500(6) 1 calc R U P B 2
H21E H -0.062823 0.817888 0.226751 0.037 Uiso 0.500(6) 1 calc R U P B 2
H21F H 0.045148 0.673798 0.289613 0.037 Uiso 0.500(6) 1 calc R U P B 2
C22B C 0.002(5) 0.893(4) -0.122(3) 0.027(6) Uani 0.500(6) 1 d . U P B 2
H22D H -0.072774 0.878149 -0.160565 0.041 Uiso 0.500(6) 1 calc R U P B 2
H22E H 0.114216 0.899048 -0.155862 0.041 Uiso 0.500(6) 1 calc R U P B 2
H22F H -0.057808 0.972978 -0.110526 0.041 Uiso 0.500(6) 1 calc R U P B 2
C23B C 0.2599(10) 0.4181(7) 0.0675(5) 0.0245(16) Uani 0.500(6) 1 d . . P B 2
H23D H 0.355536 0.377251 0.114681 0.037 Uiso 0.500(6) 1 calc R U P B 2
H23E H 0.309487 0.423903 0.003253 0.037 Uiso 0.500(6) 1 calc R U P B 2
H23F H 0.177031 0.366483 0.084972 0.037 Uiso 0.500(6) 1 calc R U P B 2

loop_
_atom_site_aniso_label
_atom_site_aniso_U_11
_atom_site_aniso_U_22
_atom_site_aniso_U_33
_atom_site_aniso_U_23
_atom_site_aniso_U_13
_atom_site_aniso_U_12
I2 0.02356(11) 0.02208(11) 0.02296(11) -0.01318(8) -0.00281(8) -0.00485(8)
I1 0.01757(10) 0.01457(10) 0.03631(13) -0.00179(9) -0.00103(9) -0.00495(8)
C24A 0.0143(19) 0.014(3) 0.021(3) -0.011(2) -0.0025(15) -0.0028(15)
C24B 0.017(6) 0.013(8) 0.016(7) -0.001(5) 0.004(4) -0.006(4)
Se1 0.01676(15) 0.02421(17) 0.02493(17) 0.00829(13) -0.00538(13) -0.00778(13)
N1 0.0176(13) 0.0197(13) 0.0159(13) -0.0011(10) -0.0020(10) -0.0066(11)
C1 0.0223(16) 0.0130(13) 0.0187(15) -0.0027(12) -0.0062(12) -0.0027(12)
C6 0.0197(15) 0.0161(14) 0.0121(13) 0.0008(11) -0.0019(11) -0.0049(12)
C7 0.0261(17) 0.0154(14) 0.0165(15) -0.0016(12) 0.0018(12) -0.0039(13)
C8 0.0257(19) 0.038(2) 0.0176(17) 0.0031(15) -0.0023(14) 0.0072(16)
C9 0.027(2) 0.074(3) 0.0139(17) -0.0040(19) -0.0049(14) -0.006(2)
C10 0.036(2) 0.054(3) 0.0157(16) -0.0126(17) 0.0007(15) -0.0159(19)
C11 0.0243(17) 0.0242(16) 0.0156(15) -0.0051(13) 0.0039(12) -0.0052(13)
C12 0.039(2) 0.0231(17) 0.0304(19) -0.0119(15) 0.0031(16) -0.0024(16)
C13 0.039(3) 0.148(6) 0.027(2) -0.019(3) -0.013(2) -0.002(3)
C14 0.041(2) 0.036(2) 0.0271(19) -0.0168(17) 0.0049(17) -0.0005(18)
N2A 0.015(3) 0.014(3) 0.017(3) -0.006(2) 0.000(2) -0.004(2)
C2A 0.020(5) 0.029(6) 0.016(4) 0.000(4) 0.000(3) -0.013(4)
C3A 0.025(4) 0.039(4) 0.028(4) -0.016(3) 0.014(3) -0.016(3)
C4A 0.016(5) 0.028(12) 0.032(8) -0.010(8) 0.003(5) -0.006(7)
C5A 0.020(3) 0.019(3) 0.020(3) -0.008(2) 0.001(2) -0.007(2)
C15A 0.015(4) 0.017(3) 0.010(3) -0.003(3) -0.002(3) -0.005(3)
C20A 0.014(3) 0.019(3) 0.018(3) -0.009(3) -0.005(3) -0.003(3)
C19A 0.015(4) 0.021(3) 0.015(3) -0.003(3) -0.005(3) -0.003(3)
C18A 0.023(4) 0.024(4) 0.014(3) -0.007(3) -0.004(3) -0.011(3)
C17A 0.012(4) 0.014(3) 0.022(4) -0.007(3) -0.004(3) 0.000(3)
C16A 0.018(4) 0.026(5) 0.017(4) -0.012(3) 0.000(3) -0.008(3)
C21A 0.024(4) 0.023(4) 0.023(4) -0.011(3) -0.001(3) 0.003(3)
C22A 0.026(9) 0.030(9) 0.013(7) 0.000(7) -0.010(7) -0.003(7)
C23A 0.029(4) 0.019(3) 0.021(3) -0.007(3) 0.004(3) -0.001(3)
N2B 0.013(3) 0.012(2) 0.018(3) -0.002(2) -0.003(2) 0.000(2)
C2B 0.029(6) 0.035(7) 0.028(5) -0.007(5) 0.000(4) -0.012(5)
C3B 0.024(3) 0.019(3) 0.030(4) -0.006(3) -0.004(3) -0.009(3)
C4B 0.027(7) 0.018(9) 0.025(6) -0.003(5) -0.003(4) -0.015(6)
C5B 0.012(3) 0.020(3) 0.027(3) -0.003(3) -0.001(2) -0.003(2)
C15B 0.011(3) 0.012(3) 0.019(3) -0.003(2) -0.004(2) -0.001(2)
C20B 0.012(3) 0.014(3) 0.027(4) -0.004(3) -0.007(3) -0.003(3)
C19B 0.019(4) 0.030(4) 0.016(3) -0.011(3) 0.000(3) -0.007(3)
C18B 0.013(3) 0.013(4) 0.025(4) 0.001(3) -0.010(3) 0.002(3)
C17B 0.016(3) 0.016(3) 0.019(4) -0.005(3) -0.006(3) -0.004(3)
C16B 0.014(3) 0.015(3) 0.017(3) -0.006(2) -0.007(2) -0.003(2)
C21B 0.030(4) 0.017(4) 0.021(4) -0.007(3) -0.003(3) 0.003(3)
C22B 0.023(8) 0.024(8) 0.027(10) -0.002(7) -0.002(7) -0.005(7)
C23B 0.027(4) 0.020(3) 0.027(4) -0.011(3) -0.003(3) -0.004(3)

loop_
_atom_type_symbol
_atom_type_description
_atom_type_scat_dispersion_real
_atom_type_scat_dispersion_imag
_atom_type_scat_source
C C 0.0033 0.0016 'International Tables Vol C Tables 4.2.6.8 and 6.1.1.4'
H H 0.0000 0.0000 'International Tables Vol C Tables 4.2.6.8 and 6.1.1.4'
I I -0.4742 1.8119 'International Tables Vol C Tables 4.2.6.8 and 6.1.1.4'
N N 0.0061 0.0033 'International Tables Vol C Tables 4.2.6.8 and 6.1.1.4'
Se Se -0.0929 2.2259 'International Tables Vol C Tables 4.2.6.8 and 6.1.1.4'

loop_
_geom_angle_atom_site_label_1
_geom_angle_atom_site_label_2
_geom_angle_atom_site_label_3
_geom_angle
_geom_angle_site_symmetry_1
_geom_angle_site_symmetry_3
_geom_angle_publ_flag
C24A I1 C24B 24.9(4) . 2_675 ?
I2 C24A I1 113.4(2) . . ?
C24A C24A I2 122.1(5) 2_675 . ?
C24A C24A I1 124.5(5) 2_675 . ?
I2 C24B I1 117.1(6) . 2_675 ?
C24B C24B I2 122.3(13) 2_675 . ?
C1 N1 C6 119.9(3) . . ?
C1 N1 C2A 129.2(5) . . ?
C1 N1 C2B 124.5(6) . . ?
C6 N1 C2A 109.9(5) . . ?
C6 N1 C2B 114.3(6) . . ?
N1 C1 Se1 119.7(2) . . ?
N1 C1 N2B 114.5(4) . . ?
N2A C1 Se1 115.8(3) . . ?
N2A C1 N1 122.1(4) . . ?
N2B C1 Se1 123.9(3) . . ?
C7 C6 N1 118.9(3) . . ?
C7 C6 C11 121.9(3) . . ?
C11 C6 N1 119.1(3) . . ?
C6 C7 C8 117.6(3) . . ?
C6 C7 C12 121.7(3) . . ?
C8 C7 C12 120.7(3) . . ?
C7 C8 H8 119.1 . . ?
C9 C8 C7 121.8(4) . . ?
C9 C8 H8 119.1 . . ?
C8 C9 C13 121.2(5) . . ?
C10 C9 C8 119.0(4) . . ?
C10 C9 C13 119.8(5) . . ?
C9 C10 H10 119.1 . . ?
C9 C10 C11 121.7(4) . . ?
C11 C10 H10 119.1 . . ?
C6 C11 C14 121.1(3) . . ?
C10 C11 C6 118.0(3) . . ?
C10 C11 C14 120.8(3) . . ?
C7 C12 H12A 109.5 . . ?
C7 C12 H12B 109.5 . . ?
C7 C12 H12C 109.5 . . ?
H12A C12 H12B 109.5 . . ?
H12A C12 H12C 109.5 . . ?
H12B C12 H12C 109.5 . . ?
C9 C13 H13A 109.5 . . ?
C9 C13 H13B 109.5 . . ?
C9 C13 H13C 109.5 . . ?
H13A C13 H13B 109.5 . . ?
H13A C13 H13C 109.5 . . ?
H13B C13 H13C 109.5 . . ?
C11 C14 H14A 109.5 . . ?
C11 C14 H14B 109.5 . . ?
C11 C14 H14C 109.5 . . ?
H14A C14 H14B 109.5 . . ?
H14A C14 H14C 109.5 . . ?
H14B C14 H14C 109.5 . . ?
C1 N2A C5A 120.3(5) . . ?
C1 N2A C15A 123.3(5) . . ?
C15A N2A C5A 116.2(5) . . ?
N1 C2A H2AA 112.9 . . ?
N1 C2A H2AB 112.9 . . ?
N1 C2A C3A 94.4(6) . . ?
H2AA C2A H2AB 110.3 . . ?
C3A C2A H2AA 112.9 . . ?
C3A C2A H2AB 112.9 . . ?
C2A C3A H3AA 111.7 . . ?
C2A C3A H3AB 111.7 . . ?
H3AA C3A H3AB 109.5 . . ?
C4A C3A C2A 100.1(12) . . ?
C4A C3A H3AA 111.7 . . ?
C4A C3A H3AB 111.7 . . ?
C3A C4A H4AA 109.5 . . ?
C3A C4A H4AB 109.5 . . ?
H4AA C4A H4AB 108.1 . . ?
C5A C4A C3A 111(2) . . ?
C5A C4A H4AA 109.5 . . ?
C5A C4A H4AB 109.5 . . ?
N2A C5A C4A 111.4(13) . . ?
N2A C5A H5AA 109.4 . . ?
N2A C5A H5AB 109.4 . . ?
C4A C5A H5AA 109.4 . . ?
C4A C5A H5AB 109.4 . . ?
H5AA C5A H5AB 108.0 . . ?
C20A C15A N2A 119.2(5) . . ?
C20A C15A C16A 120.0 . . ?
C16A C15A N2A 120.5(5) . . ?
C15A C20A C23A 121.0(4) . . ?
C19A C20A C15A 120.0 . . ?
C19A C20A C23A 119.0(4) . . ?
C20A C19A H19A 120.0 . . ?
C20A C19A C18A 120.0 . . ?
C18A C19A H19A 120.0 . . ?
C19A C18A C22A 120.4(15) . . ?
C17A C18A C19A 120.0 . . ?
C17A C18A C22A 119.5(15) . . ?
C18A C17A H17A 120.0 . . ?
C18A C17A C16A 120.0 . . ?
C16A C17A H17A 120.0 . . ?
C15A C16A C21A 121.1(6) . . ?
C17A C16A C15A 120.0 . . ?
C17A C16A C21A 118.9(6) . . ?
C16A C21A H21A 109.5 . . ?
C16A C21A H21B 109.5 . . ?
C16A C21A H21C 109.5 . . ?
H21A C21A H21B 109.5 . . ?
H21A C21A H21C 109.5 . . ?
H21B C21A H21C 109.5 . . ?
C18A C22A H22A 109.5 . . ?
C18A C22A H22B 109.5 . . ?
C18A C22A H22C 109.5 . . ?
H22A C22A H22B 109.5 . . ?
H22A C22A H22C 109.5 . . ?
H22B C22A H22C 109.5 . . ?
C20A C23A H23A 109.5 . . ?
C20A C23A H23B 109.5 . . ?
C20A C23A H23C 109.5 . . ?
H23A C23A H23B 109.5 . . ?
H23A C23A H23C 109.5 . . ?
H23B C23A H23C 109.5 . . ?
C1 N2B C5B 125.5(5) . . ?
C1 N2B C15B 118.6(5) . . ?
C15B N2B C5B 115.7(5) . . ?
N1 C2B H2BA 111.5 . . ?
N1 C2B H2BB 111.5 . . ?
N1 C2B C3B 101.2(8) . . ?
H2BA C2B H2BB 109.3 . . ?
C3B C2B H2BA 111.5 . . ?
C3B C2B H2BB 111.5 . . ?
C2B C3B H3BA 112.7 . . ?
C2B C3B H3BB 112.7 . . ?
H3BA C3B H3BB 110.2 . . ?
C4B C3B C2B 95.2(13) . . ?
C4B C3B H3BA 112.7 . . ?
C4B C3B H3BB 112.7 . . ?
C3B C4B H4BA 109.5 . . ?
C3B C4B H4BB 109.5 . . ?
C3B C4B C5B 111(2) . . ?
H4BA C4B H4BB 108.1 . . ?
C5B C4B H4BA 109.5 . . ?
C5B C4B H4BB 109.5 . . ?
N2B C5B C4B 112.6(13) . . ?
N2B C5B H5BA 109.1 . . ?
N2B C5B H5BB 109.1 . . ?
C4B C5B H5BA 109.1 . . ?
C4B C5B H5BB 109.1 . . ?
H5BA C5B H5BB 107.8 . . ?
C20B C15B N2B 121.0(5) . . ?
C20B C15B C16B 120.0 . . ?
C16B C15B N2B 118.8(5) . . ?
C15B C20B C23B 121.3(5) . . ?
C19B C20B C15B 120.0 . . ?
C19B C20B C23B 118.7(5) . . ?
C20B C19B H19B 120.0 . . ?
C20B C19B C18B 120.0 . . ?
C18B C19B H19B 120.0 . . ?
C19B C18B C22B 120.1(15) . . ?
C17B C18B C19B 120.0 . . ?
C17B C18B C22B 119.9(15) . . ?
C18B C17B H17B 120.0 . . ?
C18B C17B C16B 120.0 . . ?
C16B C17B H17B 120.0 . . ?
C15B C16B C21B 121.4(6) . . ?
C17B C16B C15B 120.0 . . ?
C17B C16B C21B 118.5(6) . . ?
C16B C21B H21D 109.5 . . ?
C16B C21B H21E 109.5 . . ?
C16B C21B H21F 109.5 . . ?
H21D C21B H21E 109.5 . . ?
H21D C21B H21F 109.5 . . ?
H21E C21B H21F 109.5 . . ?
C18B C22B H22D 109.5 . . ?
C18B C22B H22E 109.5 . . ?
C18B C22B H22F 109.5 . . ?
H22D C22B H22E 109.5 . . ?
H22D C22B H22F 109.5 . . ?
H22E C22B H22F 109.5 . . ?
C20B C23B H23D 109.5 . . ?
C20B C23B H23E 109.5 . . ?
C20B C23B H23F 109.5 . . ?
H23D C23B H23E 109.5 . . ?
H23D C23B H23F 109.5 . . ?
H23E C23B H23F 109.5 . . ?

loop_
_geom_bond_atom_site_label_1
_geom_bond_atom_site_label_2
_geom_bond_distance
_geom_bond_site_symmetry_2
_geom_bond_publ_flag
I2 C24A 2.099(5) . ?
I2 C24B 2.100(14) . ?
I1 C24A 2.135(5) . ?
I1 C24B 2.170(13) 2_675 ?
C24A C24A 1.319(10) 2_675 ?
C24B C24B 1.31(3) 2_675 ?
Se1 C1 1.843(3) . ?
N1 C1 1.355(4) . ?
N1 C6 1.445(4) . ?
N1 C2A 1.528(12) . ?
N1 C2B 1.494(14) . ?
C1 N2A 1.348(6) . ?
C1 N2B 1.388(6) . ?
C6 C7 1.395(4) . ?
C6 C11 1.400(5) . ?
C7 C8 1.395(5) . ?
C7 C12 1.504(5) . ?
C8 H8 0.9500 . ?
C8 C9 1.384(6) . ?
C9 C10 1.380(6) . ?
C9 C13 1.512(6) . ?
C10 H10 0.9500 . ?
C10 C11 1.387(5) . ?
C11 C14 1.500(5) . ?
C12 H12A 0.9800 . ?
C12 H12B 0.9800 . ?
C12 H12C 0.9800 . ?
C13 H13A 0.9800 . ?
C13 H13B 0.9800 . ?
C13 H13C 0.9800 . ?
C14 H14A 0.9800 . ?
C14 H14B 0.9800 . ?
C14 H14C 0.9800 . ?
N2A C5A 1.472(8) . ?
N2A C15A 1.448(7) . ?
C2A H2AA 0.9900 . ?
C2A H2AB 0.9900 . ?
C2A C3A 1.910(14) . ?
C3A H3AA 0.9900 . ?
C3A H3AB 0.9900 . ?
C3A C4A 1.51(3) . ?
C4A H4AA 0.9900 . ?
C4A H4AB 0.9900 . ?
C4A C5A 1.50(3) . ?
C5A H5AA 0.9900 . ?
C5A H5AB 0.9900 . ?
C15A C20A 1.3900 . ?
C15A C16A 1.3900 . ?
C20A C19A 1.3900 . ?
C20A C23A 1.525(8) . ?
C19A H19A 0.9500 . ?
C19A C18A 1.3900 . ?
C18A C17A 1.3900 . ?
C18A C22A 1.50(4) . ?
C17A H17A 0.9500 . ?
C17A C16A 1.3900 . ?
C16A C21A 1.529(9) . ?
C21A H21A 0.9800 . ?
C21A H21B 0.9800 . ?
C21A H21C 0.9800 . ?
C22A H22A 0.9800 . ?
C22A H22B 0.9800 . ?
C22A H22C 0.9800 . ?
C23A H23A 0.9800 . ?
C23A H23B 0.9800 . ?
C23A H23C 0.9800 . ?
N2B C5B 1.482(9) . ?
N2B C15B 1.434(8) . ?
C2B H2BA 0.9900 . ?
C2B H2BB 0.9900 . ?
C2B C3B 1.791(15) . ?
C3B H3BA 0.9900 . ?
C3B H3BB 0.9900 . ?
C3B C4B 1.51(3) . ?
C4B H4BA 0.9900 . ?
C4B H4BB 0.9900 . ?
C4B C5B 1.52(3) . ?
C5B H5BA 0.9900 . ?
C5B H5BB 0.9900 . ?
C15B C20B 1.3900 . ?
C15B C16B 1.3900 . ?
C20B C19B 1.3900 . ?
C20B C23B 1.527(8) . ?
C19B H19B 0.9500 . ?
C19B C18B 1.3900 . ?
C18B C17B 1.3900 . ?
C18B C22B 1.54(4) . ?
C17B H17B 0.9500 . ?
C17B C16B 1.3900 . ?
C16B C21B 1.506(9) . ?
C21B H21D 0.9800 . ?
C21B H21E 0.9800 . ?
C21B H21F 0.9800 . ?
C22B H22D 0.9800 . ?
C22B H22E 0.9800 . ?
C22B H22F 0.9800 . ?
C23B H23D 0.9800 . ?
C23B H23E 0.9800 . ?
C23B H23F 0.9800 . ?

loop_
_geom_hbond_atom_site_label_D
_geom_hbond_atom_site_label_H
_geom_hbond_atom_site_label_A
_geom_hbond_distance_DH
_geom_hbond_distance_HA
_geom_hbond_distance_DA
_geom_hbond_angle_DHA
_geom_hbond_site_symmetry_A
_geom_hbond_publ_flag
C4A H4AB Se1 0.99 2.97 3.73(3) 134.3 1_455 yes

loop_
_geom_torsion_atom_site_label_1
_geom_torsion_atom_site_label_2
_geom_torsion_atom_site_label_3
_geom_torsion_atom_site_label_4
_geom_torsion
_geom_torsion_site_symmetry_1
_geom_torsion_site_symmetry_2
_geom_torsion_site_symmetry_3
_geom_torsion_site_symmetry_4
_geom_torsion_publ_flag
Se1 C1 N2A C5A 148.5(5) . . . . ?
Se1 C1 N2A C15A -26.9(7) . . . . ?
Se1 C1 N2B C5B -154.1(5) . . . . ?
Se1 C1 N2B C15B 20.1(8) . . . . ?
N1 C1 N2A C5A -13.7(8) . . . . ?
N1 C1 N2A C15A 170.9(5) . . . . ?
N1 C1 N2B C5B 10.3(8) . . . . ?
N1 C1 N2B C15B -175.6(5) . . . . ?
N1 C6 C7 C8 -177.7(3) . . . . ?
N1 C6 C7 C12 4.1(5) . . . . ?
N1 C6 C11 C10 177.0(3) . . . . ?
N1 C6 C11 C14 -4.4(5) . . . . ?
N1 C2B C3B C4B -105.1(13) . . . . ?
C1 N1 C6 C7 -95.7(4) . . . . ?
C1 N1 C6 C11 87.7(4) . . . . ?
C1 N1 C2A C3A -49.8(7) . . . . ?
C1 N1 C2B C3B 61.2(8) . . . . ?
C1 N2A C5A C4A 83.2(14) . . . . ?
C1 N2A C15A C20A 106.1(6) . . . . ?
C1 N2A C15A C16A -81.0(7) . . . . ?
C1 N2B C5B C4B -80.4(14) . . . . ?
C1 N2B C15B C20B 79.4(7) . . . . ?
C1 N2B C15B C16B -105.3(6) . . . . ?
C6 N1 C1 Se1 1.7(4) . . . . ?
C6 N1 C1 N2A 163.2(4) . . . . ?
C6 N1 C1 N2B -163.4(4) . . . . ?
C6 N1 C2A C3A 141.7(4) . . . . ?
C6 N1 C2B C3B -132.0(5) . . . . ?
C6 C7 C8 C9 1.1(6) . . . . ?
C7 C6 C11 C10 0.5(5) . . . . ?
C7 C6 C11 C14 179.1(3) . . . . ?
C7 C8 C9 C10 -0.3(7) . . . . ?
C7 C8 C9 C13 -178.5(5) . . . . ?
C8 C9 C10 C11 -0.4(7) . . . . ?
C9 C10 C11 C6 0.3(6) . . . . ?
C9 C10 C11 C14 -178.3(4) . . . . ?
C11 C6 C7 C8 -1.1(5) . . . . ?
C11 C6 C7 C12 -179.4(3) . . . . ?
C12 C7 C8 C9 179.3(4) . . . . ?
C13 C9 C10 C11 177.8(5) . . . . ?
N2A C15A C20A C19A 173.0(5) . . . . ?
N2A C15A C20A C23A -6.9(7) . . . . ?
N2A C15A C16A C17A -172.9(6) . . . . ?
N2A C15A C16A C21A 9.7(8) . . . . ?
C2A N1 C1 Se1 -165.7(6) . . . . ?
C2A N1 C1 N2A -4.3(8) . . . . ?
C2A N1 C6 C7 74.0(5) . . . . ?
C2A N1 C6 C11 -102.6(5) . . . . ?
C2A C3A C4A C5A -43.8(18) . . . . ?
C3A C4A C5A N2A -49.0(19) . . . . ?
C5A N2A C15A C20A -69.5(7) . . . . ?
C5A N2A C15A C16A 103.4(7) . . . . ?
C15A N2A C5A C4A -101.0(13) . . . . ?
C15A C20A C19A C18A 0.0 . . . . ?
C20A C15A C16A C17A 0.0 . . . . ?
C20A C15A C16A C21A -177.5(8) . . . . ?
C20A C19A C18A C17A 0.0 . . . . ?
C20A C19A C18A C22A -176.7(18) . . . . ?
C19A C18A C17A C16A 0.0 . . . . ?
C18A C17A C16A C15A 0.0 . . . . ?
C18A C17A C16A C21A 177.5(8) . . . . ?
C16A C15A C20A C19A 0.0 . . . . ?
C16A C15A C20A C23A -179.9(7) . . . . ?
C22A C18A C17A C16A 176.7(18) . . . . ?
C23A C20A C19A C18A 179.9(7) . . . . ?
N2B C15B C20B C19B 175.2(6) . . . . ?
N2B C15B C20B C23B -3.6(7) . . . . ?
N2B C15B C16B C17B -175.3(6) . . . . ?
N2B C15B C16B C21B 7.1(8) . . . . ?
C2B N1 C1 Se1 167.9(6) . . . . ?
C2B N1 C1 N2B 2.8(8) . . . . ?
C2B N1 C6 C7 96.8(6) . . . . ?
C2B N1 C6 C11 -79.8(6) . . . . ?
C2B C3B C4B C5B 36.5(18) . . . . ?
C3B C4B C5B N2B 51(2) . . . . ?
C5B N2B C15B C20B -105.9(7) . . . . ?
C5B N2B C15B C16B 69.4(7) . . . . ?
C15B N2B C5B C4B 105.2(13) . . . . ?
C15B C20B C19B C18B 0.0 . . . . ?
C20B C15B C16B C17B 0.0 . . . . ?
C20B C15B C16B C21B -177.6(8) . . . . ?
C20B C19B C18B C17B 0.0 . . . . ?
C20B C19B C18B C22B -179.6(18) . . . . ?
C19B C18B C17B C16B 0.0 . . . . ?
C18B C17B C16B C15B 0.0 . . . . ?
C18B C17B C16B C21B 177.7(8) . . . . ?
C16B C15B C20B C19B 0.0 . . . . ?
C16B C15B C20B C23B -178.8(7) . . . . ?
C22B C18B C17B C16B 179.6(18) . . . . ?
C23B C20B C19B C18B 178.8(7) . . . . ?

_cod_database_fobs_code 2109069
